data_7251424
loop_
_publ_author_name
'Peloquin, Andrew J.'
'Pelendage, Lahiruni'
'Alapati, Srikar'
'Hanks, Timothy'
'McMillen, Colin'
'Pennington, William'

_publ_section_title
;
 When Halogen Bonding Isn't Enough: Solvation Behavior in Cocrystals of
 Benzyltrimethylammonium Halides and 1,4-Diiodotetrafluorobenzene
;
_journal_name_full CrystEngComm
_journal_paper_doi 10.1039/D5CE00832H
_journal_year 2025
_chemical_formula_moiety '2(I), 2(C6 F4 I2), 2(C10 H16 N), C H2 Cl2'
_chemical_formula_sum 'C33 H34 Cl2 F8 I6 N2'
_chemical_formula_weight 1442.970
_space_group_crystal_system monoclinic
_space_group_IT_number 15
_space_group_name_Hall '-C 2yc'
_space_group_name_H-M_alt 'C 1 2/c 1'
_symmetry_Int_Tables_number 15
_audit_creation_date 2024-03-09
_audit_creation_method
;
Olex2 1.5
(compiled 2024.02.16 svn.r378c4104 for OlexSys, GUI svn.r6928)
;
_audit_update_record
;
2025-07-30 deposited with the CCDC.	2025-11-24 downloaded from the CCDC.
;
_cell_angle_alpha 90
_cell_angle_beta 121.075(2)
_cell_angle_gamma 90
_cell_formula_units_Z 4
_cell_length_a 26.7504(18)
_cell_length_b 7.3621(5)
_cell_length_c 25.775(3)
_cell_measurement_reflns_used 9731
_cell_measurement_temperature 150(2)
_cell_measurement_theta_max 30.54
_cell_measurement_theta_min 2.91
_cell_volume 4347.6(7)
_computing_cell_refinement 'SAINT V8.38A (Bruker AXS Inc., 2017)'
_computing_data_collection 'APEX3 v2017.3-0 (Bruker AXS Inc., 2017)'
_computing_data_reduction 'SAINT V8.38A (Bruker AXS Inc., 2017)'
_computing_molecular_graphics 'Olex2 1.5 (Dolomanov et al., 2009)'
_computing_publication_material 'Olex2 1.5 (Dolomanov et al., 2009)'
_computing_structure_refinement 'SHELXL 2018/3 (Sheldrick, 2015<i>b</i>)'
_computing_structure_solution 'SHELXT 2018/2 (Sheldrick, 2015<i>a</i>)'
_diffrn_ambient_temperature 150.15
_diffrn_measured_fraction_theta_full 0.9967
_diffrn_measured_fraction_theta_max 0.9974
_diffrn_measurement_device_type 'Bruker D8 Venture Photon 2'
_diffrn_measurement_method '\f and \w scans'
_diffrn_radiation_type MoK\a
_diffrn_radiation_wavelength 0.71073
_diffrn_reflns_av_R_equivalents 0.0295
_diffrn_reflns_av_unetI/netI 0.0169
_diffrn_reflns_Laue_measured_fraction_full 0.9967
_diffrn_reflns_Laue_measured_fraction_max 0.9974
_diffrn_reflns_limit_h_max 38
_diffrn_reflns_limit_h_min -38
_diffrn_reflns_limit_k_max 10
_diffrn_reflns_limit_k_min -10
_diffrn_reflns_limit_l_max 36
_diffrn_reflns_limit_l_min -36
_diffrn_reflns_number 57098
_diffrn_reflns_point_group_measured_fraction_full 0.9967
_diffrn_reflns_point_group_measured_fraction_max 0.9974
_diffrn_reflns_theta_full 25.2417
_diffrn_reflns_theta_max 27.50
_diffrn_reflns_theta_min 3.16
_diffrn_source 'Incoatec I\mS'
_diffrn_source_current 30.0
_diffrn_source_power 1.5
_diffrn_source_voltage 50.0
_diffrn_standards_number 0
_exptl_absorpt_coefficient_mu 4.470
_exptl_absorpt_correction_T_max 0.7461
_exptl_absorpt_correction_T_min 0.5798
_exptl_absorpt_correction_type multi-scan
_exptl_absorpt_process_details
;
SADABS-2016/2 (Bruker,2016/2) was used for absorption correction.
wR2(int) was 0.0800 before and 0.0440 after correction.
The Ratio of minimum to maximum transmission is 0.7771.
The \l/2 correction factor is Not present.
;
_exptl_crystal_colour colourless
_exptl_crystal_colour_primary colourless
_exptl_crystal_density_diffrn 2.204
_exptl_crystal_density_meas ?
_exptl_crystal_density_method 'not measured'
_exptl_crystal_description block
_exptl_crystal_F_000 2673.158
_exptl_crystal_size_max 0.233
_exptl_crystal_size_mid 0.174
_exptl_crystal_size_min 0.132
_exptl_transmission_factor_max 'not measured'
_exptl_transmission_factor_min 'not measured'
_refine_diff_density_max 1.7292
_refine_diff_density_min -2.0154
_refine_diff_density_rms 0.1459
_refine_ls_d_res_high 0.7696
_refine_ls_d_res_low 6.4386
_refine_ls_goodness_of_fit_ref 1.0477
_refine_ls_hydrogen_treatment mixed
_refine_ls_matrix_type full
_refine_ls_number_constraints 28
_refine_ls_number_parameters 246
_refine_ls_number_reflns 4984
_refine_ls_number_restraints 0
_refine_ls_restrained_S_all 1.0477
_refine_ls_R_factor_all 0.0307
_refine_ls_R_factor_gt 0.0273
_refine_ls_shift/su_max 0.0002
_refine_ls_shift/su_mean 0.0000
_refine_ls_structure_factor_coef Fsqd
_refine_ls_weighting_details 'w=1/[\s^2^(Fo^2^)+(0.0224P)^2^+42.1759P] where P=(Fo^2^+2Fc^2^)/3'
_refine_ls_weighting_scheme calc
_refine_ls_wR_factor_gt 0.0628
_refine_ls_wR_factor_ref 0.0643
_reflns_Friedel_coverage 0.0
_reflns_limit_h_max 29
_reflns_limit_h_min -34
_reflns_limit_k_max 9
_reflns_limit_k_min 0
_reflns_limit_l_max 33
_reflns_limit_l_min 0
_reflns_number_gt 4598
_reflns_number_total 4984
_reflns_threshold_expression I>=2u(I)
_cod_data_source_file d5ce00832h2.cif
_cod_data_source_block 2(NMe3BzI)_2(pF4DIB)_DCM
_cod_depositor_comments
;
The following automatic conversions were performed:

data item '_exptl_crystal_density_meas' value 'not measured' was
changed to '?' -- the value is perceived as not measured.

Automatic conversion script
Id: cif_fix_values 8170 2020-07-09 18:12:32Z antanas 
;
_cod_original_cell_volume 4347.7(6)
_cod_database_code 7251424
_olex2_refinement_description
;
1. Others
 Fixed Sof: Cl1(0.5) Cl2(0.5) C17(0.5) H17a(0.5) H17b(0.5)
2.a Secondary CH2 refined with riding coordinates:
 C1(H1a,H1b), C17(H17a,H17b)
2.b Me refined with riding coordinates:
 C8(H8a,H8b,H8c), C9(H9a,H9b,H9c), C10(H10a,H10b,H10c)
2.c Aromatic/amide H refined with riding coordinates:
 C3(H3), C4(H4), C5(H5), C6(H6), C7(H7)
;
_olex2_submission_special_instructions 'No special instructions were received'

loop_
_space_group_symop_id
_space_group_symop_operation_xyz
1 x,y,z
2 -x,y,-z+1/2
3 -x,-y,-z
4 x,-y,z-1/2
5 x+1/2,y+1/2,z
6 -x+1/2,y+1/2,-z+1/2
7 -x+1/2,-y+1/2,-z
8 x+1/2,-y+1/2,z-1/2

loop_
_atom_site_label
_atom_site_type_symbol
_atom_site_fract_x
_atom_site_fract_y
_atom_site_fract_z
_atom_site_U_iso_or_equiv
_atom_site_adp_type
_atom_site_occupancy
_atom_site_site_symmetry_order
_atom_site_refinement_flags_posn
_atom_site_refinement_flags_adp
_atom_site_refinement_flags_occupancy
_atom_site_disorder_group
I3 I 0.5 -0.08676(5) 0.75 0.02680(9) Uani 1.000000 2 S T P .
I4 I 0.5 0.5 0.5 0.03249(9) Uani 1.000000 2 S T P .
I1 I 0.382199(10) 0.08577(3) 0.621061(10) 0.02123(6) Uani 1.000000 1 . . . .
F1 F 0.26903(10) 0.2537(4) 0.61381(9) 0.0317(5) Uani 1.000000 1 . . . .
F2 F 0.16808(10) 0.3761(3) 0.52300(10) 0.0270(5) Uani 1.000000 1 . . . .
C11 C 0.30362(15) 0.1854(5) 0.54824(15) 0.0182(7) Uani 1.000000 1 . . . .
C12 C 0.26027(16) 0.2495(5) 0.55740(15) 0.0198(7) Uani 1.000000 1 . . . .
C13 C 0.20782(15) 0.3131(5) 0.51044(16) 0.0183(7) Uani 1.000000 1 . . . .
I2 I 0.374535(12) 0.61053(4) 0.497963(13) 0.03077(7) Uani 1.000000 1 . . . .
F3 F 0.34197(10) 0.6088(3) 0.60201(11) 0.0327(5) Uani 1.000000 1 . . . .
F4 F 0.24901(11) 0.7195(4) 0.60416(11) 0.0367(6) Uani 1.000000 1 . . . .
C14 C 0.29980(16) 0.6910(5) 0.49888(18) 0.0243(8) Uani 1.000000 1 . . . .
C15 C 0.29685(17) 0.6786(5) 0.55056(17) 0.0244(8) Uani 1.000000 1 . . . .
C16 C 0.24860(18) 0.7361(5) 0.55175(17) 0.0259(8) Uani 1.000000 1 . . . .
N1 N 0.07975(15) -0.0364(5) 0.69192(15) 0.0292(7) Uani 1.000000 1 . . . .
C1 C 0.07148(17) 0.1603(5) 0.67061(17) 0.0244(8) Uani 1.000000 1 . . . .
H1a H 0.04948(17) 0.1610(5) 0.62577(17) 0.0293(9) Uiso 1.000000 1 R . . .
H1b H 0.04708(17) 0.2224(5) 0.68382(17) 0.0293(9) Uiso 1.000000 1 R . . .
C2 C 0.12641(16) 0.2691(5) 0.69260(16) 0.0215(7) Uani 1.000000 1 . . . .
C3 C 0.14828(17) 0.2968(5) 0.65473(17) 0.0250(8) Uani 1.000000 1 . . . .
H3 H 0.13100(17) 0.2360(5) 0.61682(17) 0.0300(9) Uiso 1.000000 1 R . . .
C4 C 0.19547(19) 0.4134(6) 0.6719(2) 0.0301(9) Uani 1.000000 1 . . . .
H4 H 0.20962(19) 0.4339(6) 0.6454(2) 0.0362(10) Uiso 1.000000 1 R . . .
C5 C 0.22148(17) 0.4985(6) 0.7274(2) 0.0296(8) Uani 1.000000 1 . . . .
H5 H 0.25366(17) 0.5775(6) 0.7392(2) 0.0355(10) Uiso 1.000000 1 R . . .
C6 C 0.20084(18) 0.4691(6) 0.76625(18) 0.0287(8) Uani 1.000000 1 . . . .
H6 H 0.21923(18) 0.5265(6) 0.80479(18) 0.0344(10) Uiso 1.000000 1 R . . .
C7 C 0.15354(17) 0.3565(6) 0.74874(17) 0.0263(8) Uani 1.000000 1 . . . .
H7 H 0.13921(17) 0.3382(6) 0.77525(17) 0.0316(10) Uiso 1.000000 1 R . . .
C8 C 0.0202(2) -0.1173(7) 0.6661(2) 0.0439(12) Uani 1.000000 1 . . . .
H8a H -0.0016(2) -0.0489(7) 0.6807(2) 0.0658(18) Uiso 1.000000 1 R . . .
H8b H -0.0005(2) -0.1117(7) 0.6218(2) 0.0658(18) Uiso 1.000000 1 R . . .
H8c H 0.0238(2) -0.2442(7) 0.6791(2) 0.0658(18) Uiso 1.000000 1 R . . .
C9 C 0.11229(19) -0.1424(6) 0.6693(2) 0.0361(10) Uani 1.000000 1 . . . .
H9a H 0.15140(19) -0.0907(6) 0.6859(2) 0.0542(15) Uiso 1.000000 1 R . . .
H9b H 0.11558(19) -0.2692(6) 0.6822(2) 0.0542(15) Uiso 1.000000 1 R . . .
H9c H 0.09125(19) -0.1367(6) 0.6250(2) 0.0542(15) Uiso 1.000000 1 R . . .
C10 C 0.1111(3) -0.0483(8) 0.7598(2) 0.0504(14) Uani 1.000000 1 . . . .
H10a H 0.0896(3) 0.0213(8) 0.7745(2) 0.076(2) Uiso 1.000000 1 R . . .
H10b H 0.1136(3) -0.1757(8) 0.7720(2) 0.076(2) Uiso 1.000000 1 R . . .
H10c H 0.1505(3) 0.0016(8) 0.7772(2) 0.076(2) Uiso 1.000000 1 R . . .
Cl1 Cl -0.0068(3) 0.5049(10) 0.5552(3) 0.079(2) Uani 0.500000 1 . . P -1
Cl2 Cl -0.0147(3) 0.4962(8) 0.4374(2) 0.106(3) Uani 0.500000 1 . . P -1
C17 C 0.0305(4) 0.4966(16) 0.5164(5) 0.051(3) Uani 0.500000 1 . . P -1
H17a H 0.0570(4) 0.6027(16) 0.5285(5) 0.061(3) Uiso 0.500000 1 R . P -1
H17b H 0.0550(4) 0.3858(16) 0.5288(5) 0.061(3) Uiso 0.500000 1 R . P -1

loop_
_atom_site_aniso_label
_atom_site_aniso_U_11
_atom_site_aniso_U_22
_atom_site_aniso_U_33
_atom_site_aniso_U_12
_atom_site_aniso_U_13
_atom_site_aniso_U_23
I3 0.01675(15) 0.0379(2) 0.02049(16) -0.000000 0.00586(13) 0.000000
I4 0.0350(2) 0.0369(2) 0.02491(18) 0.00729(16) 0.01497(16) -0.00082(15)
I1 0.01821(11) 0.02040(11) 0.01872(11) -0.00037(9) 0.00500(9) -0.00162(8)
F1 0.0347(13) 0.0463(15) 0.0155(10) 0.0107(11) 0.0139(10) 0.0041(10)
F2 0.0267(11) 0.0318(12) 0.0265(11) 0.0056(9) 0.0166(10) 0.0008(9)
C11 0.0172(16) 0.0155(15) 0.0176(15) -0.0014(13) 0.0060(13) -0.0010(13)
C12 0.0246(18) 0.0216(17) 0.0126(15) -0.0012(14) 0.0091(14) -0.0001(13)
C13 0.0202(16) 0.0159(15) 0.0220(16) 0.0012(13) 0.0131(14) -0.0014(13)
I2 0.02844(14) 0.02646(13) 0.03936(15) -0.00346(10) 0.01888(12) -0.00322(11)
F3 0.0301(12) 0.0310(13) 0.0266(12) -0.0019(10) 0.0073(10) 0.0041(10)
F4 0.0424(14) 0.0444(15) 0.0260(12) -0.0044(12) 0.0196(11) 0.0011(11)
C14 0.0231(18) 0.0182(17) 0.0304(19) -0.0058(14) 0.0130(16) -0.0022(15)
C15 0.0230(18) 0.0171(17) 0.0267(18) -0.0038(14) 0.0082(15) 0.0020(14)
C16 0.032(2) 0.0226(18) 0.0245(18) -0.0090(15) 0.0157(16) -0.0028(15)
N1 0.0294(17) 0.0314(18) 0.0211(16) -0.0060(14) 0.0089(14) 0.0069(13)
C1 0.0256(18) 0.0252(18) 0.0218(17) -0.0005(15) 0.0116(15) 0.0022(15)
C2 0.0219(17) 0.0220(17) 0.0197(16) 0.0034(14) 0.0100(14) 0.0019(14)
C3 0.031(2) 0.0274(19) 0.0196(17) 0.0027(16) 0.0148(16) 0.0005(15)
C4 0.034(2) 0.031(2) 0.037(2) 0.0027(17) 0.0264(19) 0.0022(17)
C5 0.0223(19) 0.0237(19) 0.041(2) -0.0002(15) 0.0149(17) -0.0001(17)
C6 0.027(2) 0.027(2) 0.0261(19) 0.0004(16) 0.0099(16) -0.0063(16)
C7 0.030(2) 0.030(2) 0.0210(17) 0.0036(16) 0.0146(16) -0.0009(15)
C8 0.036(2) 0.049(3) 0.040(2) -0.018(2) 0.014(2) 0.003(2)
C9 0.031(2) 0.025(2) 0.041(2) 0.0027(17) 0.0108(19) 0.0015(18)
C10 0.063(3) 0.054(3) 0.023(2) -0.014(3) 0.014(2) 0.011(2)
Cl1 0.103(4) 0.041(2) 0.134(6) -0.018(3) 0.091(4) -0.012(3)
Cl2 0.166(6) 0.0303(19) 0.0345(18) 0.004(3) -0.011(3) 0.0064(14)
C17 0.033(5) 0.046(6) 0.054(6) -0.017(4) 0.008(5) 0.002(5)

loop_
_atom_type_symbol
_atom_type_scat_dispersion_real
_atom_type_scat_dispersion_imag
_atom_type_scat_Cromer_Mann_a1
_atom_type_scat_Cromer_Mann_a2
_atom_type_scat_Cromer_Mann_a3
_atom_type_scat_Cromer_Mann_a4
_atom_type_scat_Cromer_Mann_b1
_atom_type_scat_Cromer_Mann_b2
_atom_type_scat_Cromer_Mann_b3
_atom_type_scat_Cromer_Mann_b4
_atom_type_scat_Cromer_Mann_c
_atom_type_scat_source
_atom_type_scat_dispersion_source
C 0.00313 0.00162 2.31000 1.02000 1.58860 0.86500 20.84390 10.20750 0.56870 51.65120 0.21560 'International Tables Volume C Table 6.1.1.4 (pp. 500-502)' 'Brennan, Cowan, Rev. Sci. Instrum., 1992, 63, 850'
Cl 0.14908 0.15974 11.46040 7.19640 6.25560 1.64550 0.01040 1.16620 18.51940 47.77840 -9.55740 'International Tables Volume C Table 6.1.1.4 (pp. 500-502)' 'Brennan, Cowan, Rev. Sci. Instrum., 1992, 63, 850'
F 0.01756 0.01033 3.53920 2.64120 1.51700 1.02430 10.28250 4.29440 0.26150 26.14760 0.27760 'International Tables Volume C Table 6.1.1.4 (pp. 500-502)' 'Brennan, Cowan, Rev. Sci. Instrum., 1992, 63, 850'
H 0.00000 0.00000 0.49300 0.32291 0.14019 0.04081 10.51090 26.12570 3.14236 57.79970 0.00304 'International Tables Volume C Table 6.1.1.4 (pp. 500-502)' 'Brennan, Cowan, Rev. Sci. Instrum., 1992, 63, 850'
I -0.43777 1.82087 20.14720 18.99490 7.51380 2.27350 4.34700 0.38140 27.76600 66.87760 4.07120 'International Tables Volume C Table 6.1.1.4 (pp. 500-502)' 'Brennan, Cowan, Rev. Sci. Instrum., 1992, 63, 850'
N 0.00612 0.00332 12.21260 3.13220 2.01250 1.16630 0.00570 9.89330 28.99750 0.58260 -11.52900 'International Tables Volume C Table 6.1.1.4 (pp. 500-502)' 'Brennan, Cowan, Rev. Sci. Instrum., 1992, 63, 850'

loop_
_geom_angle_atom_site_label_1
_geom_angle_atom_site_label_2
_geom_angle_atom_site_label_3
_geom_angle
_geom_angle_site_symmetry_1
_geom_angle_site_symmetry_3
_geom_angle_publ_flag
C12 C11 I1 120.6(3) . . ?
C13 C11 I1 122.4(3) 7_556 . ?
C13 C11 C12 117.0(3) 7_556 . ?
C11 C12 F1 119.9(3) . . ?
C13 C12 F1 118.1(3) . . ?
C13 C12 C11 122.0(3) . . ?
C11 C13 F2 120.4(3) 7_556 . ?
C12 C13 F2 118.6(3) . . ?
C12 C13 C11 121.0(3) . 7_556 ?
C15 C14 I2 121.5(3) . . ?
C16 C14 I2 122.1(3) 7_566 . ?
C16 C14 C15 116.4(4) 7_566 . ?
C14 C15 F3 120.4(4) . . ?
C16 C15 F3 118.0(4) . . ?
C16 C15 C14 121.6(4) . . ?
C14 C16 F4 119.9(4) 7_566 . ?
C15 C16 F4 118.1(4) . . ?
C15 C16 C14 122.0(4) . 7_566 ?
C8 N1 C1 107.1(3) . . ?
C9 N1 C1 111.2(3) . . ?
C9 N1 C8 108.7(4) . . ?
C10 N1 C1 111.4(3) . . ?
C10 N1 C8 108.7(4) . . ?
C10 N1 C9 109.7(4) . . ?
H1a C1 N1 108.29(19) . . ?
H1b C1 N1 108.3(2) . . ?
H1b C1 H1a 107.4 . . ?
C2 C1 N1 116.0(3) . . ?
C2 C1 H1a 108.3(2) . . ?
C2 C1 H1b 108.3(2) . . ?
C3 C2 C1 119.9(3) . . ?
C7 C2 C1 121.3(3) . . ?
C7 C2 C3 118.6(4) . . ?
H3 C3 C2 119.7(2) . . ?
C4 C3 C2 120.5(4) . . ?
C4 C3 H3 119.7(2) . . ?
H4 C4 C3 120.0(2) . . ?
C5 C4 C3 119.9(4) . . ?
C5 C4 H4 120.0(2) . . ?
H5 C5 C4 119.9(2) . . ?
C6 C5 C4 120.2(4) . . ?
C6 C5 H5 119.9(2) . . ?
H6 C6 C5 120.1(2) . . ?
C7 C6 C5 119.8(4) . . ?
C7 C6 H6 120.1(2) . . ?
C6 C7 C2 121.0(4) . . ?
H7 C7 C2 119.5(2) . . ?
H7 C7 C6 119.5(2) . . ?
H8a C8 N1 109.5 . . ?
H8b C8 N1 109.5 . . ?
H8b C8 H8a 109.5 . . ?
H8c C8 N1 109.5 . . ?
H8c C8 H8a 109.5 . . ?
H8c C8 H8b 109.5 . . ?
H9a C9 N1 109.5 . . ?
H9b C9 N1 109.5 . . ?
H9b C9 H9a 109.5 . . ?
H9c C9 N1 109.5 . . ?
H9c C9 H9a 109.5 . . ?
H9c C9 H9b 109.5 . . ?
H10a C10 N1 109.5 . . ?
H10b C10 N1 109.5 . . ?
H10b C10 H10a 109.5 . . ?
H10c C10 N1 109.5 . . ?
H10c C10 H10a 109.5 . . ?
H10c C10 H10b 109.5 . . ?
Cl2 C17 Cl1 114.3(6) . . ?
H17a C17 Cl1 108.7(4) . . ?
H17a C17 Cl2 108.7(4) . . ?
H17b C17 Cl1 108.7(5) . . ?
H17b C17 Cl2 108.7(5) . . ?
H17b C17 H17a 107.6 . . ?

loop_
_geom_bond_atom_site_label_1
_geom_bond_atom_site_label_2
_geom_bond_distance
_geom_bond_site_symmetry_2
_geom_bond_publ_flag
I1 C11 2.099(3) . ?
F1 C12 1.348(4) . ?
F2 C13 1.344(4) . ?
C11 C12 1.381(5) . ?
C11 C13 1.380(5) 7_556 ?
C12 C13 1.378(5) . ?
I2 C14 2.097(4) . ?
F3 C15 1.352(4) . ?
F4 C16 1.351(4) . ?
C14 C15 1.377(6) . ?
C14 C16 1.387(6) 7_566 ?
C15 C16 1.374(6) . ?
N1 C1 1.524(5) . ?
N1 C8 1.497(5) . ?
N1 C9 1.493(6) . ?
N1 C10 1.502(5) . ?
C1 H1a 0.9900 . ?
C1 H1b 0.9900 . ?
C1 C2 1.504(5) . ?
C2 C3 1.388(5) . ?
C2 C7 1.397(5) . ?
C3 H3 0.9500 . ?
C3 C4 1.396(6) . ?
C4 H4 0.9500 . ?
C4 C5 1.377(6) . ?
C5 H5 0.9500 . ?
C5 C6 1.386(6) . ?
C6 H6 0.9500 . ?
C6 C7 1.379(6) . ?
C7 H7 0.9500 . ?
C8 H8a 0.9800 . ?
C8 H8b 0.9800 . ?
C8 H8c 0.9800 . ?
C9 H9a 0.9800 . ?
C9 H9b 0.9800 . ?
C9 H9c 0.9800 . ?
C10 H10a 0.9800 . ?
C10 H10b 0.9800 . ?
C10 H10c 0.9800 . ?
Cl1 C17 1.741(14) . ?
Cl2 C17 1.750(12) . ?
C17 H17a 0.9900 . ?
C17 H17b 0.9900 . ?

loop_
_geom_torsion_atom_site_label_1
_geom_torsion_atom_site_label_2
_geom_torsion_atom_site_label_3
_geom_torsion_atom_site_label_4
_geom_torsion
_geom_torsion_site_symmetry_1
_geom_torsion_site_symmetry_2
_geom_torsion_site_symmetry_3
_geom_torsion_site_symmetry_4
_geom_torsion_publ_flag
I1 C11 C12 F1 2.1(3) . . . . ?
I1 C11 C12 C13 -178.9(3) . . . . ?
I1 C11 C13 F2 -0.2(3) . . 7_556 7_556 ?
I1 C11 C13 C12 178.9(3) . . 7_556 7_556 ?
F1 C12 C11 C13 -179.2(3) . . . 7_556 ?
F1 C12 C13 F2 0.0(4) . . . . ?
F1 C12 C13 C11 179.2(3) . . . 7_556 ?
F2 C13 C11 C12 178.9(3) . . 7_556 7_556 ?
F2 C13 C12 C11 -178.9(3) . . . . ?
C11 C12 C13 C11 0.2(4) . . . 7_556 ?
C11 C13 C12 C11 0.2(3) 7_556 . . . ?
I2 C14 C15 F3 -1.9(3) . . . . ?
I2 C14 C15 C16 178.1(3) . . . . ?
I2 C14 C16 F4 1.7(3) . . 7_566 7_566 ?
I2 C14 C16 C15 -178.1(3) . . 7_566 7_566 ?
F3 C15 C14 C16 179.8(3) . . . 7_566 ?
F3 C15 C16 F4 -0.0(4) . . . . ?
F3 C15 C16 C14 -179.8(3) . . . 7_566 ?
F4 C16 C14 C15 -180.0(3) . . 7_566 7_566 ?
F4 C16 C15 C14 -180.0(3) . . . . ?
C14 C15 C16 C14 0.3(4) . . . 7_566 ?
C14 C16 C15 C14 0.3(4) 7_566 . . . ?
N1 C1 C2 C3 100.3(4) . . . . ?
N1 C1 C2 C7 -85.2(4) . . . . ?
C1 C2 C3 C4 173.1(4) . . . . ?
C1 C2 C7 C6 -174.2(4) . . . . ?
C2 C3 C4 C5 1.5(5) . . . . ?
C2 C7 C6 C5 0.9(5) . . . . ?
C3 C4 C5 C6 -0.2(5) . . . . ?
C4 C5 C6 C7 -1.0(5) . . . . ?
